data_7209277
loop_
_publ_author_name
'Wang, Ping'
'Fan, Rui-Qing'
'Liu, Xin-Rong'
'Wang, Li-Yuan'
'Yang, Yu-Lin'
'Cao, Wen-Wu'
'Yang, Bin'
'Hasi, WuLiJi'
'Su, Qing'
'Mu, Ying'

_publ_section_title
;
 Two-/three-dimensional open lanthanide--organic frameworks containing
 rigid/flexible dicarboxylate ligands: synthesis, crystal structure and
 photoluminescent properties
;
_journal_issue 10
_journal_name_full CrystEngComm
_journal_page_first 1931
_journal_paper_doi 10.1039/c3ce26684b
_journal_volume 15
_journal_year 2013
_chemical_formula_sum 'C6 H15 Ho O13'
_chemical_formula_weight 460.11
_chemical_name_systematic
;
?
;
_space_group_IT_number 14
_symmetry_cell_setting monoclinic
_symmetry_space_group_name_Hall '-P 2yn'
_symmetry_space_group_name_H-M 'P 1 21/n 1'
_atom_sites_solution_hydrogens geom
_atom_sites_solution_primary direct
_atom_sites_solution_secondary difmap
_audit_creation_method SHELXL-97
_cell_angle_alpha 90.00
_cell_angle_beta 99.04(3)
_cell_angle_gamma 90.00
_cell_formula_units_Z 4
_cell_length_a 9.6205(19)
_cell_length_b 11.564(2)
_cell_length_c 12.229(2)
_cell_measurement_reflns_used 12912
_cell_measurement_temperature 293(2)
_cell_measurement_theta_max 27.48
_cell_measurement_theta_min 3.07
_cell_volume 1343.6(4)
_computing_cell_refinement 'Bruker SMART'
_computing_data_collection 'Bruker SMART'
_computing_data_reduction 'Bruker SAINT'
_computing_molecular_graphics SHELXP-97
_computing_publication_material SHELXTL
_computing_structure_refinement 'SHELXL-97 (Sheldrick, 1997)'
_computing_structure_solution 'SHELXS-97 (Sheldrick, 1997)'
_diffrn_ambient_temperature 293(2)
_diffrn_measured_fraction_theta_full 0.996
_diffrn_measured_fraction_theta_max 0.996
_diffrn_measurement_device_type 'Bruker Smart APEX CCD area detector'
_diffrn_measurement_method 'phi and omega scans'
_diffrn_radiation_monochromator graphite
_diffrn_radiation_source 'fine-focus sealed tube'
_diffrn_radiation_type MoK\a
_diffrn_radiation_wavelength 0.71073
_diffrn_reflns_av_R_equivalents 0.0432
_diffrn_reflns_av_sigmaI/netI 0.0358
_diffrn_reflns_limit_h_max 12
_diffrn_reflns_limit_h_min -12
_diffrn_reflns_limit_k_max 15
_diffrn_reflns_limit_k_min -14
_diffrn_reflns_limit_l_max 15
_diffrn_reflns_limit_l_min -15
_diffrn_reflns_number 12912
_diffrn_reflns_theta_full 27.48
_diffrn_reflns_theta_max 27.48
_diffrn_reflns_theta_min 3.07
_diffrn_standards_decay_% 0
_diffrn_standards_interval_count 0
_diffrn_standards_interval_time 0
_diffrn_standards_number 0
_exptl_absorpt_coefficient_mu 5.954
_exptl_absorpt_correction_T_max 0.6016
_exptl_absorpt_correction_T_min 0.3975
_exptl_absorpt_correction_type multi-scan
_exptl_crystal_colour nude
_exptl_crystal_density_diffrn 2.275
_exptl_crystal_density_method 'not measured'
_exptl_crystal_description block
_exptl_crystal_F_000 888
_exptl_crystal_size_max 0.19
_exptl_crystal_size_mid 0.10
_exptl_crystal_size_min 0.10
_refine_diff_density_max 0.869
_refine_diff_density_min -1.518
_refine_diff_density_rms 0.178
_refine_ls_extinction_method none
_refine_ls_goodness_of_fit_ref 1.044
_refine_ls_hydrogen_treatment mixed
_refine_ls_matrix_type full
_refine_ls_number_parameters 181
_refine_ls_number_reflns 3071
_refine_ls_number_restraints 0
_refine_ls_restrained_S_all 1.044
_refine_ls_R_factor_all 0.0356
_refine_ls_R_factor_gt 0.0286
_refine_ls_shift/su_max 0.015
_refine_ls_shift/su_mean 0.001
_refine_ls_structure_factor_coef Fsqd
_refine_ls_weighting_details 'calc w=1/[\s^2^(Fo^2^)+(0.0331P)^2^+3.2584P] where P=(Fo^2^+2Fc^2^)/3'
_refine_ls_weighting_scheme calc
_refine_ls_wR_factor_gt 0.0669
_refine_ls_wR_factor_ref 0.0698
_reflns_number_gt 2670
_reflns_number_total 3071
_reflns_threshold_expression >2sigma(I)
_cod_data_source_file c3ce26684b.txt
_cod_data_source_block 9
_cod_depositor_comments
;
The following automatic conversions were performed:

'_symmetry_cell_setting' value 'Monoclinic' changed to 'monoclinic'
according to /home/saulius/struct/CIF-dictionaries/cif_core.dic
dictionary named 'cif_core.dic' version 2.4.2 from 2011-04-26.

Automatic conversion script
Id: cif_fix_values 1891 2012-01-12 08:04:46Z andrius 
;
_cod_original_cell_volume 1343.6(5)
_cod_original_sg_symbol_H-M 'P2(1)/n '
_cod_database_code 7209277

loop_
_symmetry_equiv_pos_as_xyz
'x, y, z'
'-x+1/2, y+1/2, -z+1/2'
'-x, -y, -z'
'x-1/2, -y-1/2, z-1/2'

loop_
_atom_site_label
_atom_site_type_symbol
_atom_site_fract_x
_atom_site_fract_y
_atom_site_fract_z
_atom_site_U_iso_or_equiv
_atom_site_adp_type
_atom_site_occupancy
_atom_site_symmetry_multiplicity
_atom_site_calc_flag
_atom_site_refinement_flags
Ho1 Ho 0.21502(2) 0.487619(15) 0.832850(15) 0.01342(8) Uani 1 1 d .
O1 O 0.3113(4) 0.3646(2) 0.7075(3) 0.0200(7) Uani 1 1 d .
O2 O 0.1356(4) 0.6821(3) 0.8293(3) 0.0198(7) Uani 1 1 d .
O3 O 0.3970(4) 0.6122(3) 0.9373(3) 0.0277(8) Uani 1 1 d .
O4 O 0.4122(4) 0.3821(3) 0.9329(3) 0.0255(8) Uani 1 1 d .
O5 O 0.3213(4) 0.6066(3) 0.7045(3) 0.0252(8) Uani 1 1 d .
O6 O 0.1382(4) 0.2892(3) 0.8437(3) 0.0227(7) Uani 1 1 d .
O7 O 0.1821(4) 0.4887(3) 1.0221(3) 0.0242(7) Uani 1 1 d .
O8 O -0.0326(4) 0.4907(3) 0.8565(3) 0.0209(7) Uani 1 1 d .
O9 O 0.0539(4) 0.4807(3) 0.6574(3) 0.0292(8) Uani 1 1 d .
H9A H 0.0061 0.4186 0.6536 0.044 Uiso 1 1 d R
H9B H -0.0013 0.5385 0.6532 0.044 Uiso 1 1 d R
H9C H 0.1010 0.4830 0.6041 0.044 Uiso 1 1 d R
O10 O -0.1891(11) 0.2508(8) 0.6663(8) 0.144(4) Uani 1 1 d .
H10A H -0.1216 0.2536 0.6329 0.216 Uiso 1 1 calc R
C1 C 0.2990(5) 0.2571(3) 0.7170(4) 0.0157(9) Uani 1 1 d .
C2 C 0.4958(5) 0.5662(4) 1.0014(4) 0.0193(9) Uani 1 1 d .
C3 C 0.3033(5) 0.7140(3) 0.7077(4) 0.0160(9) Uani 1 1 d .
C4 C -0.0627(5) 0.5001(3) 0.9523(4) 0.0165(9) Uani 1 1 d .
C5 C -0.3464(9) 0.3758(9) 0.7537(6) 0.073(3) Uani 1 1 d .
H5B H -0.3646 0.4551 0.7698 0.110 Uiso 1 1 calc R
H5C H -0.3255 0.3332 0.8217 0.110 Uiso 1 1 calc R
H5D H -0.4278 0.3431 0.7090 0.110 Uiso 1 1 calc R
C6 C -0.2284(5) 0.3696(5) 0.6950(4) 0.0262(11) Uani 1 1 d .
H6A H -0.1478 0.4054 0.7400 0.031 Uiso 1 1 calc R
H6B H -0.2501 0.4142 0.6274 0.031 Uiso 1 1 calc R
OW1 O 0.3248(8) 0.5059(4) 0.4936(5) 0.079(2) Uani 1 1 d .
HW1B H 0.3009 0.5525 0.5411 0.119 Uiso 1 1 d R
HW1C H 0.4088 0.5202 0.4843 0.119 Uiso 1 1 d R
OW2 O 0.0829(7) 0.7811(4) 1.0322(4) 0.0681(16) Uani 1 1 d .
HW2A H 0.0434 0.8101 1.0833 0.102 Uiso 1 1 d R
HW2B H 0.1602 0.7498 1.0603 0.102 Uiso 1 1 d R
OW3 O -0.0869(6) 0.6539(4) 0.5330(4) 0.0568(13) Uani 1 1 d .
HW3B H -0.1701 0.6562 0.5481 0.085 Uiso 1 1 d R
HW3C H -0.0594 0.7221 0.5219 0.085 Uiso 1 1 d R

loop_
_atom_site_aniso_label
_atom_site_aniso_U_11
_atom_site_aniso_U_22
_atom_site_aniso_U_33
_atom_site_aniso_U_23
_atom_site_aniso_U_13
_atom_site_aniso_U_12
Ho1 0.01601(12) 0.00995(11) 0.01512(11) -0.00017(7) 0.00501(7) 0.00003(7)
O1 0.0288(19) 0.0116(14) 0.0221(16) -0.0004(12) 0.0119(14) -0.0021(12)
O2 0.0189(18) 0.0160(14) 0.0264(17) 0.0029(13) 0.0095(14) 0.0014(12)
O3 0.0218(19) 0.0200(16) 0.038(2) 0.0049(14) -0.0042(16) -0.0001(13)
O4 0.026(2) 0.0206(16) 0.0291(18) -0.0024(14) 0.0008(15) 0.0029(13)
O5 0.037(2) 0.0107(14) 0.0317(18) -0.0002(13) 0.0182(16) 0.0018(13)
O6 0.029(2) 0.0153(14) 0.0281(17) -0.0039(13) 0.0179(15) -0.0012(13)
O7 0.0200(17) 0.0350(18) 0.0186(16) -0.0020(13) 0.0066(13) 0.0024(14)
O8 0.0214(17) 0.0276(16) 0.0148(14) -0.0031(12) 0.0058(13) -0.0048(13)
O9 0.033(2) 0.0337(18) 0.0210(16) -0.0044(14) 0.0032(15) 0.0020(15)
O10 0.154(9) 0.104(7) 0.175(9) -0.024(6) 0.032(7) 0.011(6)
C1 0.016(2) 0.0147(19) 0.015(2) -0.0024(16) 0.0003(17) 0.0026(16)
C2 0.020(2) 0.017(2) 0.022(2) -0.0038(17) 0.0056(18) -0.0004(17)
C3 0.018(2) 0.0139(19) 0.017(2) -0.0018(16) 0.0045(17) -0.0004(16)
C4 0.020(2) 0.0098(17) 0.020(2) -0.0013(16) 0.0037(18) -0.0004(15)
C5 0.051(5) 0.121(7) 0.052(4) -0.025(5) 0.018(4) -0.024(5)
C6 0.018(3) 0.038(3) 0.024(2) -0.006(2) 0.005(2) -0.008(2)
OW1 0.112(6) 0.078(4) 0.048(3) 0.007(3) 0.015(3) 0.035(3)
OW2 0.092(5) 0.057(3) 0.064(3) -0.007(3) 0.039(3) -0.007(3)
OW3 0.075(4) 0.032(2) 0.066(3) 0.011(2) 0.020(3) 0.006(2)

loop_
_atom_type_symbol
_atom_type_description
_atom_type_scat_dispersion_real
_atom_type_scat_dispersion_imag
_atom_type_scat_source
C C 0.0033 0.0016 'International Tables Vol C Tables 4.2.6.8 and 6.1.1.4'
H H 0.0000 0.0000 'International Tables Vol C Tables 4.2.6.8 and 6.1.1.4'
O O 0.0106 0.0060 'International Tables Vol C Tables 4.2.6.8 and 6.1.1.4'
Ho Ho -0.2175 4.6783 'International Tables Vol C Tables 4.2.6.8 and 6.1.1.4'

loop_
_geom_angle_atom_site_label_1
_geom_angle_atom_site_label_2
_geom_angle_atom_site_label_3
_geom_angle
_geom_angle_site_symmetry_1
_geom_angle_site_symmetry_3
O2 Ho1 O1 135.28(11) . .
O2 Ho1 O7 85.49(11) . .
O1 Ho1 O7 138.74(11) . .
O2 Ho1 O4 135.36(11) . .
O1 Ho1 O4 70.80(12) . .
O7 Ho1 O4 74.04(12) . .
O2 Ho1 O6 143.05(12) . .
O1 Ho1 O6 67.80(11) . .
O7 Ho1 O6 82.15(11) . .
O4 Ho1 O6 73.51(12) . .
O2 Ho1 O5 67.58(11) . .
O1 Ho1 O5 71.16(11) . .
O7 Ho1 O5 139.22(11) . .
O4 Ho1 O5 103.63(13) . .
O6 Ho1 O5 137.32(11) . .
O2 Ho1 O9 81.77(11) . .
O1 Ho1 O9 70.89(12) . .
O7 Ho1 O9 133.63(13) . .
O4 Ho1 O9 140.04(11) . .
O6 Ho1 O9 81.97(12) . .
O5 Ho1 O9 74.01(13) . .
O2 Ho1 O8 70.82(11) . .
O1 Ho1 O8 124.69(11) . .
O7 Ho1 O8 66.73(12) . .
O4 Ho1 O8 130.46(12) . .
O6 Ho1 O8 72.30(11) . .
O5 Ho1 O8 125.79(11) . .
O9 Ho1 O8 66.96(12) . .
O2 Ho1 O3 69.88(11) . .
O1 Ho1 O3 111.48(12) . .
O7 Ho1 O3 71.68(12) . .
O4 Ho1 O3 66.15(11) . .
O6 Ho1 O3 136.38(11) . .
O5 Ho1 O3 70.54(12) . .
O9 Ho1 O3 140.86(12) . .
O8 Ho1 O3 123.82(12) . .
C1 O1 Ho1 118.7(3) . .
C1 O2 Ho1 118.7(3) 2_556 .
C2 O3 Ho1 118.9(3) . .
C2 O4 Ho1 120.2(3) 3_667 .
C3 O5 Ho1 117.7(3) . .
C3 O6 Ho1 117.6(3) 2_546 .
C4 O7 Ho1 120.9(3) 3_567 .
C4 O8 Ho1 118.9(3) . .
Ho1 O9 H9A 109.8 . .
Ho1 O9 H9B 109.3 . .
H9A O9 H9B 109.5 . .
Ho1 O9 H9C 109.3 . .
H9A O9 H9C 109.5 . .
H9B O9 H9C 109.5 . .
C6 O10 H10A 109.5 . .
O1 C1 O2 125.5(4) . 2_546
O1 C1 C3 117.1(4) . 2_546
O2 C1 C3 117.4(4) 2_546 2_546
O4 C2 O3 126.2(4) 3_667 .
O4 C2 C2 117.2(5) 3_667 3_667
O3 C2 C2 116.6(5) . 3_667
O5 C3 O6 126.4(4) . 2_556
O5 C3 C1 116.5(4) . 2_556
O6 C3 C1 117.1(4) 2_556 2_556
O7 C4 O8 127.0(4) 3_567 .
O7 C4 C4 117.0(5) 3_567 3_567
O8 C4 C4 116.0(5) . 3_567
C6 C5 H5B 109.5 . .
C6 C5 H5C 109.5 . .
H5B C5 H5C 109.5 . .
C6 C5 H5D 109.5 . .
H5B C5 H5D 109.5 . .
H5C C5 H5D 109.5 . .
C5 C6 O10 114.6(7) . .
C5 C6 H6A 108.6 . .
O10 C6 H6A 108.6 . .
C5 C6 H6B 108.6 . .
O10 C6 H6B 108.6 . .
H6A C6 H6B 107.6 . .
HW1B OW1 HW1C 109.5 . .
HW2A OW2 HW2B 109.5 . .
HW3B OW3 HW3C 109.5 . .

loop_
_geom_bond_atom_site_label_1
_geom_bond_atom_site_label_2
_geom_bond_distance
_geom_bond_site_symmetry_2
Ho1 O2 2.374(3) .
Ho1 O1 2.382(3) .
Ho1 O7 2.384(3) .
Ho1 O4 2.420(3) .
Ho1 O6 2.421(3) .
Ho1 O5 2.430(3) .
Ho1 O9 2.443(4) .
Ho1 O8 2.445(4) .
Ho1 O3 2.464(3) .
O1 C1 1.255(5) .
O2 C1 1.257(5) 2_556
O3 C2 1.251(5) .
O4 C2 1.250(5) 3_667
O5 C3 1.256(5) .
O6 C3 1.257(5) 2_546
O7 C4 1.244(6) 3_567
O8 C4 1.256(6) .
O9 H9A 0.8500 .
O9 H9B 0.8500 .
O9 H9C 0.8500 .
O10 C6 1.482(10) .
O10 H10A 0.8200 .
C1 O2 1.257(5) 2_546
C1 C3 1.533(6) 2_546
C2 O4 1.250(5) 3_667
C2 C2 1.533(8) 3_667
C3 O6 1.257(5) 2_556
C3 C1 1.533(6) 2_556
C4 O7 1.244(6) 3_567
C4 C4 1.541(9) 3_567
C5 C6 1.437(9) .
C5 H5B 0.9600 .
C5 H5C 0.9600 .
C5 H5D 0.9600 .
C6 H6A 0.9700 .
C6 H6B 0.9700 .
OW1 HW1B 0.8500 .
OW1 HW1C 0.8500 .
OW2 HW2A 0.8498 .
OW2 HW2B 0.8499 .
OW3 HW3B 0.8500 .
OW3 HW3C 0.8500 .
